data_4121410
loop_
_publ_author_name
'Aggarwal, Himanshu'
'Bhatt, Prashant M.'
'Bezuidenhout, Charl X.'
'Barbour, Leonard J.'

_publ_contact_author
;
  Prof. Leonard J. Barbour
  Department of Chemistry and Polymer Science,
  University of Stellenbosch,
  Stellenbosch 7600, 
  South Africa.
;
_publ_section_title
;
 Direct evidence for single-crystal to single-crystal switching of degree
 of interpenetration in a metal-organic framework.
;
_journal_issue 10
_journal_name_full 'Journal of the American Chemical Society'
_journal_page_first 3776
_journal_page_last 3779
_journal_paper_doi 10.1021/ja500530y
_journal_volume 136
_journal_year 2014
_chemical_formula_moiety 'C34 H20 N2 O8 Zn2, C17 H10 N O4 Zn, 0.32(C3 H7 N O)'
_chemical_formula_sum 'C51.96 H32.24 N3.32 O12.32 Zn3'
_chemical_formula_weight 1096.28
_chemical_name_systematic
; 
 ? 
;
_space_group_IT_number 5
_symmetry_cell_setting monoclinic
_symmetry_space_group_name_Hall 'C 2y'
_symmetry_space_group_name_H-M 'C 1 2 1'
_atom_sites_solution_hydrogens geom
_atom_sites_solution_primary direct
_atom_sites_solution_secondary difmap
_audit_creation_method SHELXL-97
_cell_angle_alpha 90.00
_cell_angle_beta 96.1590(10)
_cell_angle_gamma 90.00
_cell_formula_units_Z 4
_cell_length_a 17.1323(14)
_cell_length_b 19.8444(16)
_cell_length_c 14.0625(12)
_cell_measurement_reflns_used 2397
_cell_measurement_temperature 200(2)
_cell_measurement_theta_max 26.56
_cell_measurement_theta_min 1.46
_cell_volume 4753.4(7)
_computing_cell_refinement 'SAINT (Bruker, 2009)'
_computing_data_reduction SAINT
_computing_molecular_graphics 'X-Seed (Barbour 2001)'
_computing_structure_refinement 'SHELXL-97 (Sheldrick, 1997)'
_computing_structure_solution 'SHELXS-97 (Sheldrick, 1990)'
_diffrn_ambient_temperature 200(2)
_diffrn_measured_fraction_theta_full 0.992
_diffrn_measured_fraction_theta_max 0.992
_diffrn_measurement_device_type 'CCD area detector'
_diffrn_measurement_method 'phi and omega scans'
_diffrn_radiation_monochromator graphite
_diffrn_radiation_source 'fine-focus sealed tube'
_diffrn_radiation_type MoK\a
_diffrn_radiation_wavelength 0.71073
_diffrn_reflns_av_R_equivalents 0.0667
_diffrn_reflns_av_sigmaI/netI 0.0736
_diffrn_reflns_limit_h_max 21
_diffrn_reflns_limit_h_min -21
_diffrn_reflns_limit_k_max 24
_diffrn_reflns_limit_k_min -24
_diffrn_reflns_limit_l_max 17
_diffrn_reflns_limit_l_min -17
_diffrn_reflns_number 31578
_diffrn_reflns_theta_full 26.56
_diffrn_reflns_theta_max 26.56
_diffrn_reflns_theta_min 1.46
_exptl_absorpt_coefficient_mu 1.571
_exptl_absorpt_correction_T_max 0.7875
_exptl_absorpt_correction_T_min 0.7445
_exptl_absorpt_correction_type multi-scan
_exptl_absorpt_process_details 'SADABS (Bruker 2002)'
_exptl_crystal_colour colorless
_exptl_crystal_density_diffrn 1.532
_exptl_crystal_density_method 'not measured'
_exptl_crystal_description block
_exptl_crystal_F_000 2223
_exptl_crystal_size_max 0.20
_exptl_crystal_size_mid 0.20
_exptl_crystal_size_min 0.16
_refine_diff_density_max 0.707
_refine_diff_density_min -1.064
_refine_diff_density_rms 0.098
_refine_ls_abs_structure_details 'Flack H D (1983), Acta Cryst. A39, 876-881'
_refine_ls_abs_structure_Flack 0.0(7)
_refine_ls_extinction_method none
_refine_ls_goodness_of_fit_ref 1.027
_refine_ls_hydrogen_treatment constr
_refine_ls_matrix_type full
_refine_ls_number_parameters 660
_refine_ls_number_reflns 9843
_refine_ls_number_restraints 481
_refine_ls_restrained_S_all 1.024
_refine_ls_R_factor_all 0.0795
_refine_ls_R_factor_gt 0.0504
_refine_ls_shift/su_max 0.001
_refine_ls_shift/su_mean 0.000
_refine_ls_structure_factor_coef Fsqd
_refine_ls_weighting_details 'calc w=1/[\s^2^(Fo^2^)+(0.0450P)^2^+17.9932P] where P=(Fo^2^+2Fc^2^)/3'
_refine_ls_weighting_scheme calc
_refine_ls_wR_factor_gt 0.1136
_refine_ls_wR_factor_ref 0.1255
_reflns_number_gt 7191
_reflns_number_total 9843
_reflns_threshold_expression >2sigma(I)
_cod_data_source_file ja500530y_si_003.cif
_cod_data_source_block LJB_3f_crystallized
_cod_depositor_comments
;
The following automatic conversions were performed:

'_symmetry_cell_setting' value 'Monoclinic' changed to 'monoclinic'
according to
/usr/data/users/saulius/crontab/automatic-downloads/current/ACS/lib/dictionaries/cif_core.dic
dictionary named 'cif_core.dic' version 2.4.2 from 2011-04-26.

Automatic conversion script
Id: cif_fix_values 2281 2013-09-26 08:29:07Z andrius 
;
_cod_original_sg_symbol_Hall C2y
_cod_original_sg_symbol_H-M C2
_cod_database_code 4121410

loop_
_symmetry_equiv_pos_as_xyz
'x, y, z'
'-x, y, -z'
'x+1/2, y+1/2, z'
'-x+1/2, y+1/2, -z'

loop_
_atom_site_label
_atom_site_type_symbol
_atom_site_fract_x
_atom_site_fract_y
_atom_site_fract_z
_atom_site_U_iso_or_equiv
_atom_site_adp_type
_atom_site_occupancy
_atom_site_symmetry_multiplicity
_atom_site_calc_flag
_atom_site_refinement_flags
_atom_site_disorder_assembly
_atom_site_disorder_group
Zn1 Zn 0.33368(4) 0.16032(5) 0.05636(5) 0.01652(17) Uani 1 1 d . . .
Zn2 Zn 0.32594(4) 0.16049(5) 0.26488(5) 0.01667(17) Uani 1 1 d . . .
Zn3 Zn 0.49698(5) 0.62701(4) 0.60413(5) 0.01181(16) Uani 1 1 d . . .
O1 O 0.2528(5) 0.2334(4) 0.0677(6) 0.0347(18) Uani 1 1 d U . .
O2 O 0.2428(5) 0.2304(4) 0.2250(6) 0.0323(18) Uani 1 1 d U . .
O3 O -0.0829(5) 0.5884(4) 0.0910(6) 0.0342(18) Uani 1 1 d U . .
O4 O -0.0924(5) 0.5868(4) 0.2467(6) 0.0349(18) Uani 1 1 d U . .
O5 O 0.2499(5) 0.0869(4) 0.0700(5) 0.0310(17) Uani 1 1 d U . .
O6 O 0.2430(5) 0.0888(3) 0.2277(6) 0.0309(17) Uani 1 1 d U . .
O7 O -0.0831(5) -0.2702(4) 0.0968(6) 0.0317(18) Uani 1 1 d U . .
O8 O -0.0923(5) -0.2676(4) 0.2537(6) 0.0335(18) Uani 1 1 d U . .
O9 O 0.4175(5) 0.6992(4) 0.5690(6) 0.0269(16) Uani 1 1 d U . .
O10 O 0.4189(5) 0.6953(4) 0.4095(6) 0.0314(17) Uani 1 1 d U . .
O11 O 0.0774(5) 1.0511(4) 0.5925(5) 0.0261(16) Uani 1 1 d U . .
O12 O 0.0893(4) 1.0559(3) 0.4359(6) 0.0247(17) Uani 1 1 d U . .
O13 O 0.009(2) 0.3650(10) 0.494(3) 0.063(6) Uani 0.32 1 d PDU A -1
N1 N 0.3321(3) 0.1623(6) -0.0879(4) 0.0246(12) Uani 1 1 d U . .
N2 N 0.3253(3) 0.1632(6) -0.5906(3) 0.0207(12) Uani 1 1 d U . .
N3 N 0.4984(3) 0.6258(6) 0.7501(4) 0.0178(12) Uani 1 1 d U . .
N4 N 0.0000 0.4782(9) 0.5000 0.066(4) Uani 0.64 2 d SPDU . .
C1 C 0.1246(7) 0.3311(7) 0.1995(8) 0.043(2) Uani 1 1 d U . .
H1 H 0.1227 0.2997 0.2502 0.052 Uiso 1 1 calc R . .
C2 C 0.1731(6) 0.3177(5) 0.1340(8) 0.034(2) Uani 1 1 d DU . .
C3 C 0.1716(8) 0.3572(7) 0.0528(10) 0.064(3) Uani 1 1 d U . .
H3 H 0.1992 0.3441 0.0007 0.077 Uiso 1 1 calc R . .
C4 C 0.1299(8) 0.4147(7) 0.0499(9) 0.068(3) Uani 1 1 d U . .
H4 H 0.1325 0.4445 -0.0026 0.082 Uiso 1 1 calc R . .
C5 C 0.0818(7) 0.4325(6) 0.1233(9) 0.044(2) Uani 1 1 d U . .
C6 C 0.0769(7) 0.3873(7) 0.1993(9) 0.043(2) Uani 1 1 d U . .
C7 C 0.0227(6) 0.4000(6) 0.2655(8) 0.055(3) Uani 1 1 d U . .
H7 H 0.0175 0.3690 0.3159 0.066 Uiso 1 1 calc R . .
C8 C -0.0231(6) 0.4577(6) 0.2573(7) 0.050(2) Uani 1 1 d U . .
H8 H -0.0595 0.4660 0.3025 0.059 Uiso 1 1 calc R . .
C9 C -0.0162(6) 0.5050(5) 0.1814(8) 0.033(2) Uani 1 1 d DU . .
C10 C 0.0314(7) 0.4907(6) 0.1146(9) 0.042(2) Uani 1 1 d U . .
H10 H 0.0320 0.5195 0.0607 0.050 Uiso 1 1 calc R . .
C11 C 0.2265(6) 0.2575(5) 0.1414(8) 0.0252(18) Uani 1 1 d DU . .
C12 C -0.0674(6) 0.5660(5) 0.1730(8) 0.0279(18) Uani 1 1 d DU . .
C13 C 0.1288(6) -0.0099(5) 0.2083(7) 0.0219(18) Uani 1 1 d U . .
H13 H 0.1281 0.0191 0.2619 0.026 Uiso 1 1 calc R . .
C14 C 0.1767(6) 0.0048(4) 0.1372(7) 0.0221(17) Uani 1 1 d DU . .
C15 C 0.1790(6) -0.0404(5) 0.0595(7) 0.034(2) Uani 1 1 d U . .
H15 H 0.2124 -0.0307 0.0115 0.041 Uiso 1 1 calc R . .
C16 C 0.1335(6) -0.0983(5) 0.0518(7) 0.037(2) Uani 1 1 d U . .
H16 H 0.1364 -0.1279 -0.0007 0.045 Uiso 1 1 calc R . .
C17 C 0.0830(6) -0.1133(5) 0.1218(8) 0.0286(17) Uani 1 1 d U . .
C18 C 0.0811(6) -0.0686(5) 0.2004(8) 0.0244(16) Uani 1 1 d U . .
C19 C 0.0330(6) -0.0865(5) 0.2737(7) 0.0305(19) Uani 1 1 d U . .
H19 H 0.0316 -0.0573 0.3271 0.037 Uiso 1 1 calc R . .
C20 C -0.0105(6) -0.1434(5) 0.2696(7) 0.030(2) Uani 1 1 d U . .
H20 H -0.0405 -0.1548 0.3203 0.036 Uiso 1 1 calc R . .
C21 C -0.0109(6) -0.1853(5) 0.1902(8) 0.0262(18) Uani 1 1 d DU . .
C22 C 0.0380(6) -0.1714(5) 0.1203(7) 0.030(2) Uani 1 1 d U . .
H22 H 0.0409 -0.2027 0.0698 0.036 Uiso 1 1 calc R . .
C23 C 0.2271(6) 0.0661(4) 0.1476(7) 0.0217(17) Uani 1 1 d DU . .
C24 C -0.0649(6) -0.2444(5) 0.1798(8) 0.0236(18) Uani 1 1 d DU . .
C25 C 0.2649(4) 0.1696(6) -0.1432(5) 0.0420(19) Uani 1 1 d U . .
H25 H 0.2178 0.1739 -0.1136 0.050 Uiso 1 1 calc R . .
C26 C 0.2604(4) 0.1713(5) -0.2424(5) 0.044(2) Uani 1 1 d U . .
H26 H 0.2110 0.1761 -0.2794 0.053 Uiso 1 1 calc R . .
C27 C 0.3287(4) 0.1659(7) -0.2870(4) 0.0275(16) Uani 1 1 d U . .
C28 C 0.3989(4) 0.1623(7) -0.2296(5) 0.0291(14) Uani 1 1 d U . .
H28 H 0.4472 0.1612 -0.2570 0.035 Uiso 1 1 calc R . .
C29 C 0.3981(4) 0.1604(6) -0.1320(5) 0.0281(14) Uani 1 1 d U . .
H29 H 0.4469 0.1575 -0.0933 0.034 Uiso 1 1 calc R . .
C30 C 0.3786(5) 0.1992(5) -0.5350(5) 0.0358(17) Uani 1 1 d U . .
H30 H 0.4159 0.2247 -0.5653 0.043 Uiso 1 1 calc R . .
C31 C 0.3825(5) 0.2013(4) -0.4370(5) 0.0360(17) Uani 1 1 d U . .
H31 H 0.4217 0.2273 -0.4007 0.043 Uiso 1 1 calc R . .
C32 C 0.3276(4) 0.1645(7) -0.3921(4) 0.0267(15) Uani 1 1 d U . .
C33 C 0.2723(5) 0.1316(6) -0.4499(5) 0.0303(18) Uani 1 1 d U . .
H33 H 0.2322 0.1079 -0.4221 0.036 Uiso 1 1 calc R . .
C34 C 0.2720(5) 0.1312(6) -0.5474(5) 0.0256(16) Uani 1 1 d U . .
H34 H 0.2319 0.1071 -0.5850 0.031 Uiso 1 1 calc R . .
C35 C 0.2998(6) 0.7987(5) 0.5484(8) 0.0264(19) Uani 1 1 d U . .
H35 H 0.3042 0.7715 0.6043 0.032 Uiso 1 1 calc R . .
C36 C 0.3403(6) 0.7800(5) 0.4739(8) 0.0290(19) Uani 1 1 d DU . .
C37 C 0.3267(5) 0.8144(5) 0.3861(6) 0.035(2) Uani 1 1 d U . .
H37 H 0.3508 0.7993 0.3322 0.042 Uiso 1 1 calc R . .
C38 C 0.2794(6) 0.8686(5) 0.3789(7) 0.039(2) Uani 1 1 d U . .
H38 H 0.2700 0.8915 0.3195 0.046 Uiso 1 1 calc R . .
C39 C 0.2432(6) 0.8923(5) 0.4591(8) 0.0315(19) Uani 1 1 d U . .
C40 C 0.2528(6) 0.8556(5) 0.5460(8) 0.0232(17) Uani 1 1 d U . .
C41 C 0.2100(6) 0.8760(5) 0.6218(8) 0.037(2) Uani 1 1 d U . .
H41 H 0.2135 0.8506 0.6795 0.044 Uiso 1 1 calc R . .
C42 C 0.1642(6) 0.9313(5) 0.6121(8) 0.034(2) Uani 1 1 d U . .
H42 H 0.1363 0.9442 0.6642 0.040 Uiso 1 1 calc R . .
C43 C 0.1553(6) 0.9722(5) 0.5259(8) 0.0215(17) Uani 1 1 d DU . .
C44 C 0.1939(6) 0.9513(5) 0.4501(7) 0.0265(19) Uani 1 1 d U . .
H44 H 0.1881 0.9759 0.3917 0.032 Uiso 1 1 calc R . .
C45 C 0.3959(6) 0.7215(5) 0.4830(8) 0.0223(17) Uani 1 1 d DU . .
C46 C 0.1023(6) 1.0322(4) 0.5164(8) 0.0189(17) Uani 1 1 d DU . .
C47 C 0.4386(5) 0.6521(5) 0.7908(5) 0.0262(19) Uani 1 1 d U . .
H47 H 0.3959 0.6712 0.7512 0.031 Uiso 1 1 calc R . .
C48 C 0.4368(5) 0.6527(6) 0.8894(5) 0.0264(18) Uani 1 1 d U . .
H48 H 0.3935 0.6715 0.9170 0.032 Uiso 1 1 calc R . .
C49 C 0.4994(4) 0.6253(7) 0.9463(4) 0.0210(14) Uani 1 1 d U . .
C50 C 0.5610(5) 0.5967(5) 0.9039(6) 0.042(2) Uani 1 1 d U . .
H50 H 0.6042 0.5767 0.9415 0.051 Uiso 1 1 calc R . .
C51 C 0.5577(5) 0.5983(5) 0.8051(5) 0.0360(19) Uani 1 1 d U . .
H51 H 0.5997 0.5789 0.7756 0.043 Uiso 1 1 calc R . .
C52 C -0.0289(15) 0.4160(9) 0.506(2) 0.064(5) Uani 0.32 1 d PDU A -1
H52 H -0.0813 0.4110 0.5213 0.077 Uiso 0.32 1 calc PR A -1
C53 C 0.0813(8) 0.4881(17) 0.483(2) 0.077(6) Uani 0.32 1 d PDU A -1
H53A H 0.1065 0.4443 0.4763 0.115 Uiso 0.32 1 calc PR A -1
H53B H 0.1091 0.5129 0.5362 0.115 Uiso 0.32 1 calc PR A -1
H53C H 0.0832 0.5139 0.4234 0.115 Uiso 0.32 1 calc PR A -1
C54 C -0.0473(18) 0.5351(13) 0.524(2) 0.077(6) Uani 0.32 1 d PDU A -1
H54A H -0.0727 0.5553 0.4647 0.115 Uiso 0.32 1 calc PR A -1
H54B H -0.0137 0.5687 0.5590 0.115 Uiso 0.32 1 calc PR A -1
H54C H -0.0875 0.5197 0.5633 0.115 Uiso 0.32 1 calc PR A -1

loop_
_atom_site_aniso_label
_atom_site_aniso_U_11
_atom_site_aniso_U_22
_atom_site_aniso_U_33
_atom_site_aniso_U_23
_atom_site_aniso_U_13
_atom_site_aniso_U_12
Zn1 0.0188(4) 0.0183(3) 0.0128(3) 0.0005(6) 0.0031(3) -0.0014(6)
Zn2 0.0191(4) 0.0183(3) 0.0129(3) -0.0010(6) 0.0030(3) -0.0034(6)
Zn3 0.0129(4) 0.0151(3) 0.0080(3) -0.0003(5) 0.0036(3) -0.0003(6)
O1 0.035(4) 0.035(4) 0.035(4) 0.002(3) 0.014(3) 0.012(3)
O2 0.037(4) 0.035(4) 0.023(4) 0.001(3) -0.002(3) 0.012(3)
O3 0.030(4) 0.034(4) 0.039(4) 0.009(3) 0.004(3) 0.015(3)
O4 0.034(4) 0.037(4) 0.035(4) 0.003(3) 0.009(3) 0.020(3)
O5 0.034(4) 0.028(4) 0.032(4) 0.003(3) 0.007(3) -0.022(3)
O6 0.038(4) 0.026(4) 0.029(4) -0.005(3) 0.003(3) -0.017(3)
O7 0.037(4) 0.031(4) 0.027(4) 0.002(3) 0.004(3) -0.014(3)
O8 0.041(4) 0.032(4) 0.028(4) 0.007(3) 0.010(3) -0.011(3)
O9 0.023(4) 0.030(4) 0.027(3) 0.002(3) 0.002(3) 0.006(3)
O10 0.036(4) 0.032(4) 0.027(4) 0.001(3) 0.008(3) 0.013(3)
O11 0.029(4) 0.026(3) 0.025(4) 0.003(3) 0.008(3) 0.012(3)
O12 0.023(4) 0.025(4) 0.026(4) 0.000(3) 0.004(3) 0.017(3)
O13 0.039(15) 0.081(11) 0.074(13) -0.019(13) 0.033(11) 0.002(11)
N1 0.019(3) 0.036(3) 0.019(2) 0.001(4) 0.001(2) -0.003(4)
N2 0.020(3) 0.025(3) 0.016(2) -0.005(4) -0.001(2) 0.001(4)
N3 0.015(3) 0.026(3) 0.013(3) -0.005(4) 0.008(2) 0.009(4)
N4 0.052(9) 0.067(10) 0.079(9) 0.000 0.005(8) 0.000
C1 0.045(5) 0.056(5) 0.030(4) 0.012(4) 0.007(4) 0.019(4)
C2 0.033(4) 0.041(4) 0.028(4) 0.010(3) 0.009(3) 0.017(4)
C3 0.074(6) 0.066(6) 0.059(5) 0.033(4) 0.041(5) 0.050(5)
C4 0.088(6) 0.070(6) 0.052(5) 0.043(5) 0.038(5) 0.057(5)
C5 0.050(5) 0.046(5) 0.039(4) 0.017(4) 0.019(4) 0.023(4)
C6 0.050(4) 0.049(5) 0.032(4) 0.013(4) 0.012(4) 0.016(4)
C7 0.067(5) 0.062(6) 0.041(5) 0.018(4) 0.026(4) 0.033(5)
C8 0.053(5) 0.061(6) 0.038(4) 0.005(4) 0.021(4) 0.033(4)
C9 0.034(4) 0.035(4) 0.030(4) 0.003(3) 0.009(3) 0.012(3)
C10 0.053(5) 0.035(5) 0.040(5) 0.014(4) 0.019(4) 0.013(4)
C11 0.020(4) 0.028(4) 0.028(4) 0.002(3) 0.006(3) -0.003(3)
C12 0.025(4) 0.027(4) 0.032(4) 0.000(3) 0.006(3) 0.006(3)
C13 0.027(4) 0.019(4) 0.019(4) -0.001(3) 0.000(3) -0.011(3)
C14 0.026(4) 0.021(4) 0.019(3) -0.001(3) 0.001(3) -0.004(3)
C15 0.037(4) 0.034(4) 0.035(4) 0.003(3) 0.019(3) -0.011(4)
C16 0.045(5) 0.034(5) 0.036(4) -0.008(4) 0.022(3) -0.013(4)
C17 0.033(4) 0.025(4) 0.030(3) 0.000(3) 0.011(3) -0.011(3)
C18 0.027(4) 0.021(4) 0.026(3) 0.000(3) 0.004(3) -0.010(3)
C19 0.037(4) 0.030(4) 0.027(4) -0.014(3) 0.013(3) -0.014(4)
C20 0.036(4) 0.030(4) 0.026(4) -0.008(3) 0.006(3) -0.013(4)
C21 0.026(4) 0.025(4) 0.029(4) 0.000(3) 0.007(3) -0.009(3)
C22 0.038(4) 0.028(4) 0.026(4) -0.005(3) 0.008(3) -0.015(4)
C23 0.021(4) 0.022(4) 0.022(4) 0.001(3) 0.004(3) -0.010(3)
C24 0.025(4) 0.025(4) 0.022(4) -0.001(3) 0.007(3) 0.001(3)
C25 0.022(3) 0.084(5) 0.021(3) -0.002(4) 0.004(3) 0.001(4)
C26 0.025(3) 0.084(6) 0.022(3) 0.006(4) -0.001(3) 0.002(4)
C27 0.022(3) 0.044(4) 0.017(3) 0.003(4) 0.001(2) -0.007(4)
C28 0.016(3) 0.047(3) 0.026(3) 0.001(4) 0.007(2) -0.009(4)
C29 0.016(3) 0.047(3) 0.022(3) 0.000(4) 0.004(2) -0.003(4)
C30 0.037(4) 0.049(4) 0.021(3) -0.006(3) 0.001(3) -0.023(4)
C31 0.037(4) 0.049(4) 0.022(3) -0.004(3) 0.004(3) -0.021(4)
C32 0.023(3) 0.037(4) 0.019(3) 0.002(4) -0.004(2) -0.003(4)
C33 0.024(4) 0.047(4) 0.020(3) -0.001(4) 0.002(3) -0.007(4)
C34 0.028(4) 0.032(4) 0.017(3) -0.003(3) 0.004(3) -0.017(4)
C35 0.028(4) 0.029(4) 0.023(4) 0.004(3) 0.010(4) 0.005(4)
C36 0.027(4) 0.030(4) 0.031(4) 0.003(3) 0.007(3) 0.015(3)
C37 0.043(5) 0.042(5) 0.020(4) 0.002(3) 0.006(3) 0.020(4)
C38 0.051(5) 0.038(4) 0.027(4) 0.011(3) 0.008(4) 0.024(4)
C39 0.038(4) 0.031(4) 0.026(3) 0.006(3) 0.009(3) 0.018(3)
C40 0.027(4) 0.021(3) 0.022(3) 0.006(3) 0.007(3) 0.007(3)
C41 0.051(5) 0.037(4) 0.026(4) 0.011(3) 0.023(4) 0.020(4)
C42 0.045(5) 0.033(4) 0.028(4) 0.005(3) 0.025(4) 0.016(4)
C43 0.019(4) 0.021(3) 0.025(4) 0.001(3) 0.008(3) 0.005(3)
C44 0.028(4) 0.030(4) 0.021(4) 0.009(3) 0.002(3) 0.020(3)
C45 0.019(4) 0.022(4) 0.026(4) 0.002(3) 0.006(3) 0.002(3)
C46 0.013(4) 0.012(3) 0.030(4) -0.002(3) -0.003(3) 0.003(3)
C47 0.022(3) 0.040(5) 0.015(3) 0.007(3) 0.000(3) 0.010(4)
C48 0.022(3) 0.044(5) 0.014(3) -0.001(3) 0.005(2) 0.007(4)
C49 0.021(3) 0.038(3) 0.005(3) 0.002(4) 0.008(2) 0.002(4)
C50 0.037(4) 0.069(5) 0.021(3) 0.006(3) 0.003(3) 0.028(4)
C51 0.033(4) 0.057(5) 0.020(3) 0.000(3) 0.013(3) 0.026(4)
C52 0.047(10) 0.068(11) 0.077(11) -0.003(8) 0.010(10) -0.002(8)
C53 0.068(12) 0.067(13) 0.095(12) 0.003(9) 0.006(11) 0.010(10)
C54 0.068(12) 0.067(13) 0.095(12) 0.003(9) 0.006(11) 0.010(10)

loop_
_atom_type_symbol
_atom_type_description
_atom_type_scat_dispersion_real
_atom_type_scat_dispersion_imag
_atom_type_scat_source
C C 0.0033 0.0016 'International Tables Vol C Tables 4.2.6.8 and 6.1.1.4'
H H 0.0000 0.0000 'International Tables Vol C Tables 4.2.6.8 and 6.1.1.4'
N N 0.0061 0.0033 'International Tables Vol C Tables 4.2.6.8 and 6.1.1.4'
O O 0.0106 0.0060 'International Tables Vol C Tables 4.2.6.8 and 6.1.1.4'
Zn Zn 0.2839 1.4301 'International Tables Vol C Tables 4.2.6.8 and 6.1.1.4'

loop_
_geom_angle_atom_site_label_1
_geom_angle_atom_site_label_2
_geom_angle_atom_site_label_3
_geom_angle
_geom_angle_site_symmetry_1
_geom_angle_site_symmetry_3
O7 Zn1 O1 87.5(4) 3 .
O7 Zn1 N1 101.6(3) 3 .
O1 Zn1 N1 97.5(4) . .
O7 Zn1 O3 87.4(2) 3 3_545
O1 Zn1 O3 161.8(3) . 3_545
N1 Zn1 O3 100.7(4) . 3_545
O7 Zn1 O5 158.5(3) 3 .
O1 Zn1 O5 90.6(2) . .
N1 Zn1 O5 99.9(3) . .
O3 Zn1 O5 87.7(3) 3_545 .
O7 Zn1 Zn2 79.9(2) 3 .
O1 Zn1 Zn2 79.4(2) . .
N1 Zn1 Zn2 176.5(2) . .
O3 Zn1 Zn2 82.5(2) 3_545 .
O5 Zn1 Zn2 78.6(2) . .
O8 Zn2 O2 88.2(4) 3 .
O8 Zn2 N2 97.9(3) 3 1_556
O2 Zn2 N2 100.3(3) . 1_556
O8 Zn2 O6 160.8(3) 3 .
O2 Zn2 O6 87.5(2) . .
N2 Zn2 O6 101.3(3) 1_556 .
O8 Zn2 O4 90.4(2) 3 3_545
O2 Zn2 O4 156.9(3) . 3_545
N2 Zn2 O4 102.7(3) 1_556 3_545
O6 Zn2 O4 86.4(3) . 3_545
O8 Zn2 Zn1 79.5(2) 3 .
O2 Zn2 Zn1 80.3(2) . .
N2 Zn2 Zn1 177.3(2) 1_556 .
O6 Zn2 Zn1 81.3(2) . .
O4 Zn2 Zn1 76.8(2) 3_545 .
O9 Zn3 O10 88.2(3) . 2_656
O9 Zn3 N3 101.0(3) . .
O10 Zn3 N3 99.9(3) 2_656 .
O9 Zn3 O11 161.2(3) . 3_545
O10 Zn3 O11 89.6(2) 2_656 3_545
N3 Zn3 O11 97.7(3) . 3_545
O9 Zn3 O12 88.5(2) . 4_546
O10 Zn3 O12 158.8(3) 2_656 4_546
N3 Zn3 O12 101.2(3) . 4_546
O11 Zn3 O12 86.8(3) 3_545 4_546
O9 Zn3 Zn3 81.4(2) . 2_656
O10 Zn3 Zn3 78.6(2) 2_656 2_656
N3 Zn3 Zn3 177.23(17) . 2_656
O11 Zn3 Zn3 79.9(2) 3_545 2_656
O12 Zn3 Zn3 80.2(2) 4_546 2_656
C11 O1 Zn1 129.9(7) . .
C11 O2 Zn2 127.8(7) . .
C12 O3 Zn1 123.2(7) . 3_455
C12 O4 Zn2 130.0(7) . 3_455
C23 O5 Zn1 126.2(6) . .
C23 O6 Zn2 125.2(7) . .
C24 O7 Zn1 128.6(7) . 3_445
C24 O8 Zn2 129.8(7) . 3_445
C45 O9 Zn3 126.2(6) . .
C45 O10 Zn3 130.6(7) . 2_656
C46 O11 Zn3 125.5(6) . 3_455
C46 O12 Zn3 124.4(6) . 4_556
C25 N1 C29 116.9(6) . .
C25 N1 Zn1 120.4(5) . .
C29 N1 Zn1 122.6(4) . .
C34 N2 C30 116.9(6) . .
C34 N2 Zn2 121.8(5) . 1_554
C30 N2 Zn2 121.3(6) . 1_554
C51 N3 C47 119.1(6) . .
C51 N3 Zn3 121.0(5) . .
C47 N3 Zn3 119.9(5) . .
C52 N4 C52 45(2) . 2_556
C52 N4 C54 163(2) . 2_556
C52 N4 C54 119.0(17) 2_556 2_556
C52 N4 C54 119.0(17) . .
C52 N4 C54 163(2) 2_556 .
C54 N4 C54 78(3) 2_556 .
C52 N4 C53 120(2) . .
C52 N4 C53 75.3(17) 2_556 .
C54 N4 C53 44.4(17) 2_556 .
C54 N4 C53 120(3) . .
C52 N4 C53 75.3(17) . 2_556
C52 N4 C53 120(2) 2_556 2_556
C54 N4 C53 120(2) 2_556 2_556
C54 N4 C53 44.4(17) . 2_556
C53 N4 C53 164(3) . 2_556
C2 C1 C6 124.9(11) . .
C2 C1 H1 117.6 . .
C6 C1 H1 117.6 . .
C1 C2 C3 120.0(10) . .
C1 C2 C11 122.1(10) . .
C3 C2 C11 117.8(10) . .
C4 C3 C2 118.0(12) . .
C4 C3 H3 121.0 . .
C2 C3 H3 121.0 . .
C3 C4 C5 122.2(11) . .
C3 C4 H4 118.9 . .
C5 C4 H4 118.9 . .
C6 C5 C4 118.4(9) . .
C6 C5 C10 119.6(9) . .
C4 C5 C10 121.5(11) . .
C1 C6 C5 115.7(9) . .
C1 C6 C7 125.1(11) . .
C5 C6 C7 119.1(10) . .
C8 C7 C6 120.2(11) . .
C8 C7 H7 119.9 . .
C6 C7 H7 119.9 . .
C7 C8 C9 120.6(10) . .
C7 C8 H8 119.7 . .
C9 C8 H8 119.7 . .
C10 C9 C8 119.3(9) . .
C10 C9 C12 120.9(10) . .
C8 C9 C12 119.6(10) . .
C9 C10 C5 121.0(11) . .
C9 C10 H10 119.5 . .
C5 C10 H10 119.5 . .
O1 C11 O2 121.6(9) . .
O1 C11 C2 120.7(10) . .
O2 C11 C2 117.7(9) . .
O4 C12 O3 127.2(9) . .
O4 C12 C9 117.3(10) . .
O3 C12 C9 115.5(10) . .
C14 C13 C18 119.7(9) . .
C14 C13 H13 120.2 . .
C18 C13 H13 120.2 . .
C13 C14 C15 119.2(8) . .
C13 C14 C23 118.8(9) . .
C15 C14 C23 121.9(9) . .
C16 C15 C14 121.5(9) . .
C16 C15 H15 119.2 . .
C14 C15 H15 119.2 . .
C15 C16 C17 120.2(9) . .
C15 C16 H16 119.9 . .
C17 C16 H16 119.9 . .
C22 C17 C16 123.2(10) . .
C22 C17 C18 118.2(8) . .
C16 C17 C18 118.5(8) . .
C17 C18 C13 120.8(8) . .
C17 C18 C19 118.0(7) . .
C13 C18 C19 121.2(9) . .
C20 C19 C18 122.2(9) . .
C20 C19 H19 118.9 . .
C18 C19 H19 118.9 . .
C19 C20 C21 119.3(10) . .
C19 C20 H20 120.4 . .
C21 C20 H20 120.4 . .
C22 C21 C20 120.0(9) . .
C22 C21 C24 120.2(9) . .
C20 C21 C24 119.9(10) . .
C17 C22 C21 122.2(10) . .
C17 C22 H22 118.9 . .
C21 C22 H22 118.9 . .
O6 C23 O5 128.2(8) . .
O6 C23 C14 117.6(9) . .
O5 C23 C14 114.2(9) . .
O8 C24 O7 121.6(8) . .
O8 C24 C21 118.9(9) . .
O7 C24 C21 119.4(9) . .
N1 C25 C26 122.7(7) . .
N1 C25 H25 118.6 . .
C26 C25 H25 118.6 . .
C25 C26 C27 119.6(7) . .
C25 C26 H26 120.2 . .
C27 C26 H26 120.2 . .
C28 C27 C26 117.6(6) . .
C28 C27 C32 120.2(6) . .
C26 C27 C32 122.2(6) . .
C29 C28 C27 119.0(7) . .
C29 C28 H28 120.5 . .
C27 C28 H28 120.5 . .
N1 C29 C28 123.9(6) . .
N1 C29 H29 118.0 . .
C28 C29 H29 118.0 . .
N2 C30 C31 123.9(7) . .
N2 C30 H30 118.1 . .
C31 C30 H30 118.1 . .
C30 C31 C32 118.4(7) . .
C30 C31 H31 120.8 . .
C32 C31 H31 120.8 . .
C33 C32 C31 116.4(6) . .
C33 C32 C27 123.1(7) . .
C31 C32 C27 120.4(6) . .
C32 C33 C34 122.2(9) . .
C32 C33 H33 118.9 . .
C34 C33 H33 118.9 . .
N2 C34 C33 122.1(8) . .
N2 C34 H34 119.0 . .
C33 C34 H34 119.0 . .
C36 C35 C40 122.9(10) . .
C36 C35 H35 118.6 . .
C40 C35 H35 118.6 . .
C35 C36 C37 119.4(9) . .
C35 C36 C45 121.0(10) . .
C37 C36 C45 119.6(10) . .
C38 C37 C36 119.7(9) . .
C38 C37 H37 120.2 . .
C36 C37 H37 120.2 . .
C37 C38 C39 121.0(9) . .
C37 C38 H38 119.5 . .
C39 C38 H38 119.5 . .
C40 C39 C38 119.6(8) . .
C40 C39 C44 120.4(8) . .
C38 C39 C44 119.9(9) . .
C35 C40 C39 117.0(8) . .
C35 C40 C41 124.1(10) . .
C39 C40 C41 118.8(8) . .
C42 C41 C40 119.9(10) . .
C42 C41 H41 120.0 . .
C40 C41 H41 120.0 . .
C41 C42 C43 123.1(10) . .
C41 C42 H42 118.4 . .
C43 C42 H42 118.4 . .
C44 C43 C42 117.5(8) . .
C44 C43 C46 120.5(9) . .
C42 C43 C46 121.8(10) . .
C43 C44 C39 120.1(9) . .
C43 C44 H44 120.0 . .
C39 C44 H44 120.0 . .
O10 C45 O9 122.7(8) . .
O10 C45 C36 120.1(10) . .
O9 C45 C36 117.2(10) . .
O12 C46 O11 129.1(8) . .
O12 C46 C43 115.9(10) . .
O11 C46 C43 115.0(9) . .
N3 C47 C48 122.1(7) . .
N3 C47 H47 118.9 . .
C48 C47 H47 118.9 . .
C49 C48 C47 118.4(8) . .
C49 C48 H48 120.8 . .
C47 C48 H48 120.8 . .
C48 C49 C50 119.4(6) . .
C48 C49 C49 120.5(7) . 2_657
C50 C49 C49 120.1(7) . 2_657
C51 C50 C49 118.1(7) . .
C51 C50 H50 120.9 . .
C49 C50 H50 120.9 . .
N3 C51 C50 122.8(7) . .
N3 C51 H51 118.6 . .
C50 C51 H51 118.6 . .
O13 C52 N4 123(2) . .
O13 C52 H52 118.5 . .
N4 C52 H52 118.5 . .
N4 C53 H53A 109.5 . .
N4 C53 H53B 109.5 . .
N4 C53 H53C 109.5 . .
N4 C54 H54A 109.5 . .
N4 C54 H54B 109.5 . .
N4 C54 H54C 109.5 . .

loop_
_geom_bond_atom_site_label_1
_geom_bond_atom_site_label_2
_geom_bond_distance
_geom_bond_site_symmetry_2
Zn1 O7 2.020(7) 3
Zn1 O1 2.023(8) .
Zn1 N1 2.027(5) .
Zn1 O3 2.041(7) 3_545
Zn1 O5 2.069(7) .
Zn1 Zn2 2.9495(10) .
Zn2 O8 2.017(8) 3
Zn2 O2 2.023(7) .
Zn2 N2 2.035(5) 1_556
Zn2 O6 2.039(7) .
Zn2 O4 2.059(7) 3_545
Zn3 O9 2.001(7) .
Zn3 O10 2.003(8) 2_656
Zn3 N3 2.050(5) .
Zn3 O11 2.059(7) 3_545
Zn3 O12 2.078(7) 4_546
Zn3 Zn3 2.9417(15) 2_656
O1 C11 1.268(13) .
O2 C11 1.296(12) .
O3 C12 1.238(13) .
O3 Zn1 2.041(7) 3_455
O4 C12 1.234(13) .
O4 Zn2 2.059(7) 3_455
O5 C23 1.267(12) .
O6 C23 1.217(12) .
O7 C24 1.282(12) .
O7 Zn1 2.020(7) 3_445
O8 C24 1.271(13) .
O8 Zn2 2.017(8) 3_445
O9 C45 1.303(13) .
O10 C45 1.257(13) .
O10 Zn3 2.003(8) 2_656
O11 C46 1.252(13) .
O11 Zn3 2.059(7) 3_455
O12 C46 1.224(13) .
O12 Zn3 2.078(7) 4_556
O13 C52 1.228(10) .
N1 C25 1.327(9) .
N1 C29 1.346(9) .
N2 C34 1.312(11) .
N2 C30 1.343(10) .
N2 Zn2 2.035(5) 1_554
N3 C51 1.326(10) .
N3 C47 1.333(10) .
N4 C52 1.336(10) .
N4 C52 1.336(10) 2_556
N4 C54 1.450(10) 2_556
N4 C54 1.450(10) .
N4 C53 1.454(10) .
N4 C53 1.454(10) 2_556
C1 C2 1.332(15) .
C1 C6 1.382(16) .
C1 H1 0.9500 .
C2 C3 1.383(16) .
C2 C11 1.502(8) .
C3 C4 1.343(15) .
C3 H3 0.9500 .
C4 C5 1.433(16) .
C4 H4 0.9500 .
C5 C6 1.405(12) .
C5 C10 1.439(16) .
C6 C7 1.406(15) .
C7 C8 1.386(14) .
C7 H7 0.9500 .
C8 C9 1.436(15) .
C8 H8 0.9500 .
C9 C10 1.339(15) .
C9 C12 1.493(7) .
C10 H10 0.9500 .
C13 C14 1.390(13) .
C13 C18 1.421(13) .
C13 H13 0.9500 .
C14 C15 1.417(13) .
C14 C23 1.489(7) .
C15 C16 1.386(13) .
C15 H15 0.9500 .
C16 C17 1.411(13) .
C16 H16 0.9500 .
C17 C22 1.385(14) .
C17 C18 1.420(9) .
C18 C19 1.432(13) .
C19 C20 1.352(13) .
C19 H19 0.9500 .
C20 C21 1.390(14) .
C20 H20 0.9500 .
C21 C22 1.386(14) .
C21 C24 1.493(7) .
C22 H22 0.9500 .
C25 C26 1.389(9) .
C25 H25 0.9500 .
C26 C27 1.390(10) .
C26 H26 0.9500 .
C27 C28 1.376(9) .
C27 C32 1.476(9) .
C28 C29 1.375(9) .
C28 H28 0.9500 .
C29 H29 0.9500 .
C30 C31 1.373(10) .
C30 H30 0.9500 .
C31 C32 1.396(12) .
C31 H31 0.9500 .
C32 C33 1.348(12) .
C33 C34 1.372(10) .
C33 H33 0.9500 .
C34 H34 0.9500 .
C35 C36 1.368(15) .
C35 C40 1.386(14) .
C35 H35 0.9500 .
C36 C37 1.409(14) .
C36 C45 1.499(7) .
C37 C38 1.345(12) .
C37 H37 0.9500 .
C38 C39 1.424(14) .
C38 H38 0.9500 .
C39 C40 1.416(9) .
C39 C44 1.441(14) .
C40 C41 1.417(14) .
C41 C42 1.348(14) .
C41 H41 0.9500 .
C42 C43 1.454(14) .
C42 H42 0.9500 .
C43 C44 1.377(14) .
C43 C46 1.494(7) .
C44 H44 0.9500 .
C47 C48 1.391(10) .
C47 H47 0.9500 .
C48 C49 1.379(11) .
C48 H48 0.9500 .
C49 C50 1.388(11) .
C49 C49 1.508(11) 2_657
C50 C51 1.384(10) .
C50 H50 0.9500 .
C51 H51 0.9500 .
C52 H52 0.9500 .
C53 H53A 0.9800 .
C53 H53B 0.9800 .
C53 H53C 0.9800 .
C54 H54A 0.9800 .
C54 H54B 0.9800 .
C54 H54C 0.9800 .
